data_2004536
loop_
_publ_author_name
'Swenson, D. C.'
'Habermann, S. M.'
'Murphy, K. P.'

_publ_section_title
;
 Cyclo(<small>L</small>-alanyl-<small>L</small>-seryl).H~2~O and
 Cyclo(glycyl-<small>L</small>-seryl)
;
_journal_issue 2
_journal_name_full 'Acta Crystallographica Section C'
_journal_page_first 383
_journal_page_last 387
_journal_paper_doi 10.1107/S0108270195012248
_journal_volume 52
_journal_year 1996
_chemical_formula_iupac 'C6 H10 N2 O3 , H2 O'
_chemical_formula_sum 'C6 H12 N2 O4'
_chemical_formula_weight 176.18
_chemical_name_systematic
;
 ?
;
_space_group_IT_number 1
_symmetry_cell_setting triclinic
_symmetry_space_group_name_Hall 'P 1'
_symmetry_space_group_name_H-M 'P 1'
_cell_angle_alpha 93.04(3)
_cell_angle_beta 102.59(2)
_cell_angle_gamma 92.57(2)
_cell_formula_units_Z 1
_cell_length_a 5.222(2)
_cell_length_b 8.389(2)
_cell_length_c 4.7590(10)
_cell_measurement_reflns_used 45
_cell_measurement_temperature 291(2)
_cell_measurement_theta_max 38
_cell_measurement_theta_min 14
_cell_volume 202.84(10)
_computing_cell_refinement 'CAD-4 Software'
_computing_data_collection 'CAD-4 Software (Enraf-Nonius, 1977)'
_computing_data_reduction 'MolEN (Fair, 1990)'
_computing_molecular_graphics 'ORTEPII (Johnson, 1976)'
_computing_publication_material SHELXL93
_computing_structure_refinement 'SHELXL93 (Sheldrick, 1993)'
_computing_structure_solution 'MULTAN80 (Main et al., 1980)'
_diffrn_ambient_temperature 291(2)
_diffrn_measurement_device 'Enraf-Nonius CAD-4'
_diffrn_measurement_method \q-2\q
_diffrn_radiation_monochromator graphite
_diffrn_radiation_source 'fine-focus sealed tube'
_diffrn_radiation_type MoK\a
_diffrn_radiation_wavelength 0.71070
_diffrn_reflns_av_R_equivalents 0.032
_diffrn_reflns_av_sigmaI/netI 0.0812
_diffrn_reflns_limit_h_max 6
_diffrn_reflns_limit_h_min -6
_diffrn_reflns_limit_k_max 10
_diffrn_reflns_limit_k_min -10
_diffrn_reflns_limit_l_max 5
_diffrn_reflns_limit_l_min -6
_diffrn_reflns_number 1653
_diffrn_reflns_theta_max 27.5
_diffrn_reflns_theta_min 2.0
_diffrn_standards_decay_% 0.98
_diffrn_standards_interval_time 480
_diffrn_standards_number 4
_exptl_absorpt_coefficient_mu 0.121
_exptl_absorpt_correction_type none
_exptl_crystal_colour colorless
_exptl_crystal_density_diffrn 1.442
_exptl_crystal_description needle
_exptl_crystal_F_000 94
_exptl_crystal_size_max 0.43
_exptl_crystal_size_mid 0.21
_exptl_crystal_size_min 0.12
_refine_diff_density_max 0.260
_refine_diff_density_min -0.210
_refine_ls_abs_structure_details 'Flack H D (1983), Acta Cryst. A39, 876-881'
_refine_ls_abs_structure_Flack '-0.30(326) (Known prior to experimenet)'
_refine_ls_extinction_coef 0.21(4)
_refine_ls_extinction_method 'SHELXL93 (Sheldrick, 1993)'
_refine_ls_goodness_of_fit_all 1.168
_refine_ls_goodness_of_fit_obs 1.151
_refine_ls_matrix_type full
_refine_ls_number_parameters 130
_refine_ls_number_reflns 913
_refine_ls_number_restraints 3
_refine_ls_restrained_S_all 1.166
_refine_ls_restrained_S_obs 1.147
_refine_ls_R_factor_all 0.1051
_refine_ls_R_factor_obs 0.0463
_refine_ls_shift/esd_max -0.336
_refine_ls_shift/esd_mean 0.054
_refine_ls_structure_factor_coef Fsqd
_refine_ls_weighting_details 'w = 1/[\s^2^(Fo^2^)+(0.0348P)^2^+0.0710P] where P = (Fo^2^+2Fc^2^)/3'
_refine_ls_weighting_scheme calc
_refine_ls_wR_factor_all 0.1346
_refine_ls_wR_factor_obs 0.1017
_reflns_number_observed 588
_reflns_number_total 913
_reflns_observed_criterion >2sigma(I)
_cod_data_source_file sx1004.cif
_cod_data_source_block mur41
_cod_depositor_comments
;
The following automatic conversions were performed:

'_refine_ls_weighting_scheme' value 'calc w =
1/[\s^2^(Fo^2^)+(0.0348P)^2^+0.0710P] where P = (Fo^2^+2Fc^2^)/3' was
changed to 'calc'. New tag '_refine_ls_weighting_details' was
created. The value of the new tag was set to 'w =
1/[\s^2^(Fo^2^)+(0.0348P)^2^+0.0710P] where P = (Fo^2^+2Fc^2^)/3'.

Automatic conversion script
Id: cif_fix_values 3143 2015-03-26 13:38:13Z robertas 
;
_cod_database_code 2004536

loop_
_symmetry_equiv_pos_as_xyz
'x, y, z'

loop_
_atom_site_aniso_label
_atom_site_aniso_U_11
_atom_site_aniso_U_22
_atom_site_aniso_U_33
_atom_site_aniso_U_12
_atom_site_aniso_U_13
_atom_site_aniso_U_23
O1 0.034(2) 0.041(2) 0.034(2) 0.012(2) -0.011(2) -0.002(2)
O4 0.055(3) 0.053(3) 0.058(3) 0.023(2) -0.038(2) -0.014(2)
O10 0.073(3) 0.050(3) 0.042(2) 0.012(2) 0.000(2) 0.001(2)
O8 0.060(3) 0.047(2) 0.041(2) 0.027(2) -0.017(2) -0.002(2)
N3 0.033(3) 0.040(3) 0.036(3) 0.012(2) -0.010(2) 0.000(2)
N6 0.027(3) 0.042(3) 0.027(2) 0.014(2) -0.014(2) 0.003(2)
C1 0.020(3) 0.033(3) 0.034(3) 0.007(2) -0.008(2) -0.001(2)
C2 0.031(3) 0.037(3) 0.038(3) 0.013(2) -0.006(2) 0.009(2)
C4 0.036(3) 0.040(4) 0.033(3) 0.012(3) -0.005(3) 0.007(3)
C5 0.026(3) 0.037(3) 0.031(3) 0.009(2) -0.007(2) -0.004(2)
C7 0.039(3) 0.051(4) 0.047(4) 0.021(3) -0.006(3) 0.000(3)
C8 0.039(3) 0.044(3) 0.039(3) 0.010(3) -0.010(2) 0.003(2)

loop_
_atom_site_label
_atom_site_occupancy
_atom_site_fract_x
_atom_site_fract_y
_atom_site_fract_z
_atom_site_U_iso_or_equiv
_atom_site_thermal_displace_type
_atom_site_calc_flag
_atom_site_refinement_flags
_atom_site_type_symbol
O1 1 .3165(7) .2433(5) .9458(8) .0390(10) Uani d . O
O4 1 -0.2802(8) -.0775(5) .0144(10) .063(2) Uani d . O
O10 1 .4703(10) .5698(6) .0819(9) .0568(13) Uani d . O
H10A 1 .37(2) .452(16) .02(3) .14(4) Uiso d . H
H10B 1 .53(2) .647(15) -.04(3) .15(5) Uiso d . H
O8 1 .3174(8) -0.3029(5) .5454(10) .0530(13) Uani d . O
H8 1 .357(16) -0.355(12) .39(2) .08(3) Uiso d . H
N3 1 -0.1878(9) .1462(6) .3103(10) .0391(12) Uani d . N
H3 1 -0.339(14) .180(9) .208(18) .07(2) Uiso d . H
N6 1 .2517(8) .0289(5) .6275(8) .0345(12) Uani d . N
H6 1 .382(13) -.001(7) .720(14) .041 Uiso d . H
C1 1 .1993(9) .1736(6) .7122(11) .0310(13) Uani d . C
C2 1 -.0052(10) .2606(7) .5051(12) .0372(13) Uani d . C
H2 1 .0868(10) .3258(7) .3888(12) .045 Uiso calc R H
C4 1 -0.1332(10) .0023(6) .2124(11) .0377(15) Uani d . C
C5 1 .1221(10) -.0638(6) .3634(11) .0335(13) Uani d . C
H5 1 .2416(10) -.0627(6) .2307(11) .040 Uiso calc R H
C7 1 -0.1571(12) .3700(7) .6618(13) .048(2) Uani d . C
H7A 1 -.0375(14) .447(3) .786(7) .071 Uiso calc R H
H7B 1 -0.251(7) .3082(10) .775(7) .071 Uiso calc R H
H7C 1 -0.280(6) .424(4) .5240(13) .071 Uiso calc R H
C8 1 .0726(11) -0.2355(7) .4281(12) .0434(15) Uani d . C
H8A 1 -.0400(11) -0.2399(7) .5652(12) .052 Uiso calc R H
H8B 1 -.0159(11) -0.2967(7) .2525(12) .052 Uiso calc R H

loop_
_atom_type_symbol
_atom_type_description
_atom_type_scat_dispersion_real
_atom_type_scat_dispersion_imag
_atom_type_scat_source
C C 0.0033 0.0016 'International Tables Vol C Tables 4.2.6.8 and 6.1.1.4'
H H 0.0000 0.0000 'International Tables Vol C Tables 4.2.6.8 and 6.1.1.4'
N N 0.0061 0.0033 'International Tables Vol C Tables 4.2.6.8 and 6.1.1.4'
O O 0.0106 0.0060 'International Tables Vol C Tables 4.2.6.8 and 6.1.1.4'

loop_
_geom_angle_atom_site_label_1
_geom_angle_atom_site_label_2
_geom_angle_atom_site_label_3
_geom_angle
_geom_angle_publ_flag
H10A O10 H10B 130(10) yes
C8 O8 H8 103(6) yes
C4 N3 C2 126.4(5) yes
C4 N3 H3 113(5) yes
C2 N3 H3 119(5) yes
C1 N6 C5 127.0(4) yes
C1 N6 H6 113(5) yes
C5 N6 H6 119(5) yes
O1 C1 N6 122.9(4) yes
O1 C1 C2 119.4(5) yes
N6 C1 C2 117.6(4) yes
N3 C2 C7 109.4(5) yes
N3 C2 C1 110.5(4) yes
C7 C2 C1 112.3(4) yes
N3 C2 H2 108.1(3) ?
C7 C2 H2 108.2(3) ?
C1 C2 H2 108.1(3) ?
O4 C4 N3 123.3(5) yes
O4 C4 C5 119.7(5) yes
N3 C4 C5 117.0(4) yes
N6 C5 C8 109.8(4) yes
N6 C5 C4 113.5(4) yes
C8 C5 C4 109.7(4) yes
N6 C5 H5 107.9(3) ?
C8 C5 H5 107.9(3) ?
C4 C5 H5 107.9(3) ?
C2 C7 H7A 109.4(3) ?
C2 C7 H7B 109.5(3) ?
H7A C7 H7B 109.5 ?
C2 C7 H7C 109.5(3) ?
H7A C7 H7C 109.5 ?
H7B C7 H7C 109.5 ?
O8 C8 C5 109.7(4) ?
O8 C8 H8A 109.7(3) ?
C5 C8 H8A 109.7(3) ?
O8 C8 H8B 109.7(3) ?
C5 C8 H8B 109.7(3) ?
H8A C8 H8B 108.2 ?

loop_
_geom_bond_atom_site_label_1
_geom_bond_atom_site_label_2
_geom_bond_distance
_geom_bond_publ_flag
O1 C1 1.247(6) yes
O4 C4 1.224(6) yes
O10 H10A 1.10(10) no
O10 H10B 1.00(10) no
O8 C8 1.433(6) yes
O8 H8 0.90(10) no
N3 C4 1.336(7) yes
N3 C2 1.459(7) yes
N3 H3 0.90(10) yes
N6 C1 1.318(7) yes
N6 C5 1.456(6) yes
N6 H6 0.80(10) no
C1 C2 1.527(7) yes
C2 C7 1.510(8) yes
C2 H2 0.98 ?
C4 C5 1.514(7) yes
C5 C8 1.511(8) yes
C5 H5 0.98 yes
C7 H7A 0.96 ?
C7 H7B 0.96 ?
C7 H7C 0.96 ?
C8 H8A 0.97 ?
C8 H8B 0.97 ?

loop_
_geom_torsion_atom_site_label_1
_geom_torsion_atom_site_label_2
_geom_torsion_atom_site_label_3
_geom_torsion_atom_site_label_4
_geom_torsion
C5 N6 C1 O1 178.3(6)
C5 N6 C1 C2 -4.7(8)
C4 N3 C2 C7 -155.7(5)
C4 N3 C2 C1 -31.5(8)
O1 C1 C2 N3 -157.5(5)
N6 C1 C2 N3 25.5(7)
O1 C1 C2 C7 -35.0(8)
N6 C1 C2 C7 148.0(5)
C2 N3 C4 O4 -167.6(6)
C2 N3 C4 C5 13.9(9)
C1 N6 C5 C8 -137.2(5)
C1 N6 C5 C4 -14.0(8)
O4 C4 C5 N6 -168.8(6)
N3 C4 C5 N6 9.7(8)
O4 C4 C5 C8 -45.5(8)
N3 C4 C5 C8 133.0(5)
N6 C5 C8 O8 -60.2(6)
C4 C5 C8 O8 174.4(5)

loop_
_cod_related_entry_id
_cod_related_entry_database
_cod_related_entry_code
1 ChemSpider 21187014
